data_4034064
loop_
_publ_author_name
'Yuan, Yu-Chao'
'Bruneau, Christian'
'Roisnel, Thierry'
'Gramage-Doria, Rafael'

_publ_section_title
;
 Site-Selective Ruthenium-Catalyzed C-H Bond Arylations with Boronic
 Acids: Exploiting Isoindolinones as a Weak Directing Group.
;
_journal_issue 20
_journal_name_full 'The Journal of organic chemistry'
_journal_page_first 12893
_journal_page_last 12903
_journal_paper_doi 10.1021/acs.joc.9b01563
_journal_volume 84
_journal_year 2019
_chemical_absolute_configuration unk
_chemical_compound_source 'synthesis as described'
_chemical_formula_moiety 'C21 H15 N O3'
_chemical_formula_sum 'C21 H15 N O3'
_chemical_formula_weight 329.34
_space_group_crystal_system monoclinic
_space_group_IT_number 4
_space_group_name_Hall 'P 2yb'
_space_group_name_H-M_alt 'P 1 21 1'
_atom_sites_solution_hydrogens geom
_atom_sites_solution_primary dual
_atom_sites_solution_secondary difmap
_cell_angle_alpha 90
_cell_angle_beta 97.756(7)
_cell_angle_gamma 90
_cell_formula_units_Z 4
_cell_length_a 8.2685(15)
_cell_length_b 11.592(2)
_cell_length_c 16.655(3)
_cell_measurement_reflns_used 4230
_cell_measurement_temperature 150
_cell_measurement_theta_max 27.5044
_cell_measurement_theta_min 2.4684
_cell_measurement_wavelength 0.71073
_cell_volume 1581.8(5)
_computing_cell_refinement 'APEX3 (Bruker, 2015)'
_computing_data_collection 'SAINT (Bruker, 2014)'
_computing_data_reduction 'SAINT (Bruker, 2014)'
_computing_molecular_graphics 'SXGRAPH (L. Farrugia, 1999), Mercury (CSD, 2016)'
_computing_publication_material 'CRYSCALC (T. Roisnel, local program, 2019)'
_computing_structure_refinement 'SHELXL-2018_3 (Sheldrick, 2018)'
_computing_structure_solution 'SHELXT (G. Sheldrick, 2015)'
_diffrn_ambient_temperature 150
_diffrn_detector '(CMOS) PHOTON 100'
_diffrn_detector_area_resol_mean 10.4167
_diffrn_measured_fraction_theta_full 0.988
_diffrn_measured_fraction_theta_max 0.983
_diffrn_measurement_device_type 'D8 VENTURE Bruker AXS'
_diffrn_measurement_method 'rotation images'
_diffrn_radiation_monochromator 'multilayer monochromator'
_diffrn_radiation_probe x-ray
_diffrn_radiation_source 'Incoatec microfocus sealed tube'
_diffrn_radiation_type MoK\a
_diffrn_radiation_wavelength 0.71073
_diffrn_reflns_av_R_equivalents 0.0985
_diffrn_reflns_av_unetI/netI 0.1398
_diffrn_reflns_limit_h_max 9
_diffrn_reflns_limit_h_min -10
_diffrn_reflns_limit_k_max 15
_diffrn_reflns_limit_k_min -14
_diffrn_reflns_limit_l_max 21
_diffrn_reflns_limit_l_min -21
_diffrn_reflns_number 13159
_diffrn_reflns_theta_full 25.242
_diffrn_reflns_theta_max 27.564
_diffrn_reflns_theta_min 2.147
_diffrn_source_current 1.0
_diffrn_source_voltage 50.0
_exptl_absorpt_coefficient_mu 0.093
_exptl_absorpt_correction_T_max 0.996
_exptl_absorpt_correction_T_min 0.376
_exptl_absorpt_correction_type multi-scan
_exptl_absorpt_process_details
;
  [Sheldrick, G.M. (2014). SADABS Bruker AXS Inc., Madison, Wisconsin, USA]
;
_exptl_crystal_colour colourless
_exptl_crystal_density_diffrn 1.383
_exptl_crystal_description plate
_exptl_crystal_F_000 688
_exptl_crystal_size_max 0.580
_exptl_crystal_size_mid 0.470
_exptl_crystal_size_min 0.040
_refine_diff_density_max 0.361
_refine_diff_density_min -0.401
_refine_diff_density_rms 0.084
_refine_ls_extinction_method none
_refine_ls_goodness_of_fit_ref 1.146
_refine_ls_hydrogen_treatment constr
_refine_ls_matrix_type full
_refine_ls_number_parameters 451
_refine_ls_number_reflns 6860
_refine_ls_number_restraints 1
_refine_ls_restrained_S_all 1.146
_refine_ls_R_factor_all 0.1680
_refine_ls_R_factor_gt 0.1184
_refine_ls_shift/su_max 0.009
_refine_ls_shift/su_mean 0.001
_refine_ls_structure_factor_coef Fsqd
_refine_ls_weighting_details 'w=1/[\s^2^(Fo^2^)+(0.0707P)^2^+7.0560P] where P=(Fo^2^+2Fc^2^)/3'
_refine_ls_weighting_scheme calc
_refine_ls_wR_factor_gt 0.2772
_refine_ls_wR_factor_ref 0.2999
_reflns_Friedel_coverage 0.815
_reflns_Friedel_fraction_full 0.898
_reflns_Friedel_fraction_max 0.885
_reflns_number_gt 4376
_reflns_number_total 6860
_reflns_threshold_expression >2sigma(I)
_cod_data_source_file jo9b01563_si_004.cif
_cod_data_source_block YYC510
_cod_original_cell_volume 1581.7(5)
_cod_original_sg_symbol_H-M 'P 21'
_cod_database_code 4034064

loop_
_space_group_symop_operation_xyz
'x, y, z'
'-x, y+1/2, -z'

loop_
_atom_site_label
_atom_site_type_symbol
_atom_site_fract_x
_atom_site_fract_y
_atom_site_fract_z
_atom_site_U_iso_or_equiv
_atom_site_adp_type
_atom_site_occupancy
_atom_site_site_symmetry_order
_atom_site_calc_flag
_atom_site_refinement_flags_posn
_atom_site_refinement_flags_adp
O1 O 0.1448(12) 0.5425(7) 0.7896(5) 0.038(2) Uani 1 1 d . .
C2 C 0.2181(15) 0.4524(10) 0.8060(7) 0.026(3) Uani 1 1 d . .
C3 C 0.2984(15) 0.4101(10) 0.8861(7) 0.028(3) Uani 1 1 d . .
C4 C 0.3078(18) 0.4610(12) 0.9623(8) 0.044(4) Uani 1 1 d . .
H4 H 0.261132 0.534658 0.968999 0.053 Uiso 1 1 calc R U
C5 C 0.3872(19) 0.4012(15) 1.0280(8) 0.051(4) Uani 1 1 d . .
H5 H 0.394800 0.434643 1.080441 0.061 Uiso 1 1 calc R U
C6 C 0.4556(17) 0.2941(13) 1.0190(7) 0.043(3) Uani 1 1 d . .
H6 H 0.509116 0.254497 1.065004 0.052 Uiso 1 1 calc R U
C7 C 0.4462(15) 0.2442(12) 0.9427(7) 0.036(3) Uani 1 1 d . .
H7 H 0.493916 0.170943 0.935678 0.043 Uiso 1 1 calc R U
C8 C 0.3654(14) 0.3038(10) 0.8771(7) 0.025(2) Uani 1 1 d . .
C9 C 0.3360(15) 0.2691(10) 0.7890(6) 0.023(2) Uani 1 1 d . .
H9A H 0.440035 0.259517 0.766449 0.028 Uiso 1 1 calc R U
H9B H 0.272305 0.196686 0.781278 0.028 Uiso 1 1 calc R U
N10 N 0.2430(11) 0.3673(7) 0.7526(5) 0.0188(19) Uani 1 1 d . .
C11 C 0.1905(14) 0.3700(9) 0.6670(6) 0.018(2) Uani 1 1 d . .
C12 C 0.2634(14) 0.4444(9) 0.6174(7) 0.022(2) Uani 1 1 d . .
H12 H 0.342961 0.497788 0.641198 0.026 Uiso 1 1 calc R U
C13 C 0.2225(14) 0.4428(10) 0.5330(7) 0.025(3) Uani 1 1 d . .
H13 H 0.270635 0.494986 0.499188 0.030 Uiso 1 1 calc R U
C14 C 0.1097(14) 0.3624(10) 0.5015(6) 0.022(2) Uani 1 1 d . .
O15 O 0.0537(11) 0.3407(8) 0.4213(5) 0.032(2) Uani 1 1 d . .
C16 C -0.0769(15) 0.2593(11) 0.4230(6) 0.026(3) Uani 1 1 d . .
H16A H -0.183201 0.297290 0.406058 0.031 Uiso 1 1 calc R U
H16B H -0.064881 0.194854 0.385253 0.031 Uiso 1 1 calc R U
O17 O -0.0703(10) 0.2166(7) 0.5038(5) 0.0264(18) Uani 1 1 d . .
C18 C 0.0362(12) 0.2886(9) 0.5509(6) 0.017(2) Uani 1 1 d . .
C19 C 0.0687(12) 0.2904(9) 0.6347(6) 0.017(2) Uani 1 1 d . .
C20 C -0.0232(13) 0.2157(9) 0.6859(6) 0.019(2) Uani 1 1 d . .
C21 C -0.1003(14) 0.2640(10) 0.7469(6) 0.022(2) Uani 1 1 d . .
H21 H -0.087588 0.343976 0.758579 0.027 Uiso 1 1 calc R U
C22 C -0.1957(15) 0.1969(11) 0.7908(7) 0.029(3) Uani 1 1 d . .
H22 H -0.248510 0.230609 0.832294 0.035 Uiso 1 1 calc R U
C23 C -0.2134(16) 0.0801(12) 0.7737(7) 0.031(3) Uani 1 1 d . .
H23 H -0.279946 0.033949 0.803124 0.037 Uiso 1 1 calc R U
C24 C -0.1348(15) 0.0302(11) 0.7139(7) 0.028(3) Uani 1 1 d . .
H24 H -0.145893 -0.050189 0.703685 0.034 Uiso 1 1 calc R U
C25 C -0.0406(14) 0.0963(10) 0.6692(7) 0.023(2) Uani 1 1 d . .
H25 H 0.011897 0.062034 0.627812 0.027 Uiso 1 1 calc R U
O51 O 0.6099(10) 0.4478(7) 0.7660(5) 0.0308(19) Uani 1 1 d . .
C52 C 0.6971(13) 0.5303(9) 0.7907(6) 0.020(2) Uani 1 1 d . .
C53 C 0.7740(14) 0.5556(10) 0.8739(6) 0.024(2) Uani 1 1 d . .
C54 C 0.7693(17) 0.4915(12) 0.9446(7) 0.037(3) Uani 1 1 d . .
H54 H 0.711515 0.420597 0.943532 0.045 Uiso 1 1 calc R U
C55 C 0.851(2) 0.5343(16) 1.0157(8) 0.056(4) Uani 1 1 d . .
H55 H 0.849258 0.492479 1.064631 0.067 Uiso 1 1 calc R U
C56 C 0.9349(18) 0.6376(16) 1.0170(8) 0.050(4) Uani 1 1 d . .
H56 H 0.990168 0.665788 1.066839 0.061 Uiso 1 1 calc R U
C57 C 0.9399(16) 0.7010(13) 0.9460(7) 0.043(4) Uani 1 1 d . .
H57 H 0.998260 0.771700 0.946903 0.052 Uiso 1 1 calc R U
C58 C 0.8577(14) 0.6584(10) 0.8745(6) 0.023(2) Uani 1 1 d . .
C59 C 0.8415(15) 0.7051(10) 0.7897(7) 0.024(2) Uani 1 1 d . .
H59A H 0.787789 0.781651 0.786184 0.029 Uiso 1 1 calc R U
H59B H 0.949314 0.711720 0.770506 0.029 Uiso 1 1 calc R U
N60 N 0.7397(11) 0.6185(7) 0.7435(5) 0.0174(19) Uani 1 1 d . .
C61 C 0.6936(13) 0.6270(9) 0.6581(6) 0.019(2) Uani 1 1 d . .
C62 C 0.7689(14) 0.5560(10) 0.6074(7) 0.024(2) Uani 1 1 d . .
H62 H 0.847252 0.501029 0.630158 0.029 Uiso 1 1 calc R U
C63 C 0.7311(14) 0.5642(10) 0.5230(7) 0.024(2) Uani 1 1 d . .
H63 H 0.780719 0.515080 0.487689 0.028 Uiso 1 1 calc R U
C64 C 0.6197(14) 0.6459(9) 0.4939(6) 0.020(2) Uani 1 1 d . .
O65 O 0.5645(10) 0.6746(7) 0.4144(4) 0.0266(19) Uani 1 1 d . .
C66 C 0.4314(13) 0.7514(10) 0.4173(6) 0.021(2) Uani 1 1 d . .
H66A H 0.326631 0.710653 0.401527 0.026 Uiso 1 1 calc R U
H66B H 0.438057 0.816595 0.379470 0.026 Uiso 1 1 calc R U
O67 O 0.4413(9) 0.7932(7) 0.4997(4) 0.0209(16) Uani 1 1 d . .
C68 C 0.5464(12) 0.7179(9) 0.5443(6) 0.016(2) Uani 1 1 d . .
C69 C 0.5767(13) 0.7109(9) 0.6281(6) 0.016(2) Uani 1 1 d . .
C70 C 0.4850(12) 0.7827(9) 0.6808(5) 0.013(2) Uani 1 1 d . .
C71 C 0.4675(13) 0.9004(9) 0.6660(6) 0.019(2) Uani 1 1 d . .
H71 H 0.522204 0.935494 0.625710 0.023 Uiso 1 1 calc R U
C72 C 0.3712(16) 0.9665(10) 0.7096(6) 0.026(3) Uani 1 1 d . .
H72 H 0.360185 1.046870 0.699165 0.031 Uiso 1 1 calc R U
C73 C 0.2902(16) 0.9163(10) 0.7684(7) 0.029(3) Uani 1 1 d . .
H73 H 0.224444 0.962015 0.798619 0.034 Uiso 1 1 calc R U
C74 C 0.3060(13) 0.8000(10) 0.7826(6) 0.021(2) Uani 1 1 d . .
H74 H 0.249447 0.765019 0.822250 0.025 Uiso 1 1 calc R U
C75 C 0.4030(12) 0.7333(9) 0.7399(6) 0.016(2) Uani 1 1 d . .
H75 H 0.413931 0.653096 0.750858 0.019 Uiso 1 1 calc R U

loop_
_atom_site_aniso_label
_atom_site_aniso_U_11
_atom_site_aniso_U_22
_atom_site_aniso_U_33
_atom_site_aniso_U_23
_atom_site_aniso_U_13
_atom_site_aniso_U_12
O1 0.048(6) 0.018(4) 0.051(5) -0.002(4) 0.022(4) 0.005(4)
C2 0.026(6) 0.019(5) 0.036(6) -0.009(5) 0.012(5) -0.007(5)
C3 0.029(6) 0.031(6) 0.026(6) -0.010(5) 0.012(5) -0.010(5)
C4 0.058(9) 0.039(8) 0.040(8) -0.019(6) 0.022(7) -0.016(7)
C5 0.049(9) 0.081(12) 0.024(7) -0.015(7) 0.017(6) -0.024(8)
C6 0.044(8) 0.063(9) 0.022(6) 0.002(6) 0.001(5) -0.019(7)
C7 0.029(7) 0.049(8) 0.028(6) 0.002(5) 0.000(5) -0.006(6)
C8 0.023(6) 0.027(6) 0.024(5) -0.006(4) 0.003(4) -0.009(5)
C9 0.021(6) 0.024(6) 0.022(6) -0.002(4) -0.003(4) 0.003(5)
N10 0.022(5) 0.012(4) 0.021(4) -0.005(3) -0.004(4) 0.002(4)
C11 0.018(6) 0.011(5) 0.025(5) -0.002(4) 0.003(4) 0.002(4)
C12 0.021(6) 0.011(5) 0.034(6) 0.001(4) 0.005(5) -0.002(4)
C13 0.025(6) 0.017(5) 0.031(6) 0.007(5) -0.001(5) 0.003(5)
C14 0.016(5) 0.028(6) 0.020(5) 0.005(5) -0.001(4) 0.006(5)
O15 0.029(5) 0.044(5) 0.023(4) 0.014(4) -0.004(3) -0.005(4)
C16 0.026(6) 0.035(6) 0.014(5) 0.000(4) -0.005(4) 0.000(5)
O17 0.024(4) 0.034(4) 0.019(4) 0.007(3) -0.004(3) -0.007(4)
C18 0.008(5) 0.019(5) 0.023(5) 0.002(4) -0.003(4) -0.001(4)
C19 0.010(5) 0.013(5) 0.028(5) -0.002(4) 0.000(4) 0.004(4)
C20 0.015(5) 0.020(5) 0.021(5) 0.006(4) -0.008(4) 0.001(4)
C21 0.019(6) 0.022(6) 0.025(6) -0.004(4) 0.001(5) -0.001(5)
C22 0.024(6) 0.042(7) 0.022(6) -0.001(5) 0.001(5) -0.001(6)
C23 0.029(7) 0.042(7) 0.023(6) 0.007(5) 0.006(5) -0.010(6)
C24 0.027(7) 0.023(6) 0.035(6) 0.006(5) 0.006(5) -0.009(5)
C25 0.022(6) 0.021(5) 0.024(6) 0.002(5) 0.001(5) -0.005(5)
O51 0.035(5) 0.021(4) 0.037(4) 0.004(3) 0.009(4) -0.007(4)
C52 0.017(5) 0.017(5) 0.027(5) 0.001(4) 0.008(4) 0.008(4)
C53 0.026(6) 0.028(6) 0.018(5) 0.004(4) 0.004(4) 0.011(5)
C54 0.042(8) 0.044(8) 0.028(6) 0.012(5) 0.013(5) 0.015(6)
C55 0.059(10) 0.085(12) 0.024(7) 0.015(7) 0.004(6) 0.021(9)
C56 0.039(9) 0.092(13) 0.018(6) -0.008(7) -0.006(5) 0.015(9)
C57 0.032(7) 0.065(10) 0.028(7) -0.010(6) -0.012(5) 0.002(7)
C58 0.017(5) 0.030(6) 0.023(5) -0.001(5) -0.001(4) 0.009(5)
C59 0.021(6) 0.023(6) 0.027(6) 0.002(5) -0.001(5) -0.003(5)
N60 0.014(5) 0.019(5) 0.019(4) 0.002(3) -0.002(3) -0.002(4)
C61 0.015(6) 0.019(6) 0.021(5) 0.004(4) -0.001(4) -0.002(4)
C62 0.021(6) 0.020(6) 0.031(6) 0.003(5) 0.003(5) 0.006(5)
C63 0.021(6) 0.025(6) 0.027(6) -0.007(5) 0.010(5) 0.005(5)
C64 0.022(6) 0.021(5) 0.019(5) -0.004(4) 0.006(4) -0.003(5)
O65 0.029(5) 0.033(4) 0.016(4) -0.004(3) -0.001(3) 0.005(3)
C66 0.015(5) 0.031(6) 0.017(5) -0.004(4) 0.002(4) 0.002(5)
O67 0.018(4) 0.031(4) 0.013(3) -0.001(3) -0.003(3) 0.010(3)
C68 0.010(5) 0.016(5) 0.023(5) 0.002(4) 0.003(4) -0.001(4)
C69 0.016(5) 0.016(5) 0.016(5) 0.000(4) 0.004(4) -0.002(4)
C70 0.007(4) 0.020(5) 0.011(4) -0.002(4) -0.003(4) 0.002(4)
C71 0.018(6) 0.023(5) 0.013(5) -0.004(4) -0.004(4) -0.001(4)
C72 0.039(8) 0.016(6) 0.022(5) 0.001(4) -0.003(5) 0.006(5)
C73 0.033(7) 0.030(6) 0.024(6) -0.001(5) 0.007(5) 0.005(5)
C74 0.015(5) 0.035(6) 0.011(5) 0.003(4) -0.001(4) -0.004(5)
C75 0.011(5) 0.020(5) 0.016(5) 0.000(4) -0.003(4) -0.001(4)

loop_
_atom_type_symbol
_atom_type_description
_atom_type_scat_dispersion_real
_atom_type_scat_dispersion_imag
_atom_type_scat_source
C C 0.0033 0.0016 'International Tables Vol C Tables 4.2.6.8 and 6.1.1.4'
H H 0.0000 0.0000 'International Tables Vol C Tables 4.2.6.8 and 6.1.1.4'
N N 0.0061 0.0033 'International Tables Vol C Tables 4.2.6.8 and 6.1.1.4'
O O 0.0106 0.0060 'International Tables Vol C Tables 4.2.6.8 and 6.1.1.4'

loop_
_geom_angle_atom_site_label_1
_geom_angle_atom_site_label_2
_geom_angle_atom_site_label_3
_geom_angle
O1 C2 N10 126.0(11)
O1 C2 C3 129.0(11)
N10 C2 C3 105.0(10)
C8 C3 C4 120.5(12)
C8 C3 C2 109.6(10)
C4 C3 C2 129.8(12)
C5 C4 C3 118.1(13)
C5 C4 H4 120.9
C3 C4 H4 120.9
C6 C5 C4 121.5(13)
C6 C5 H5 119.3
C4 C5 H5 119.3
C5 C6 C7 120.1(13)
C5 C6 H6 120.0
C7 C6 H6 120.0
C8 C7 C6 118.4(13)
C8 C7 H7 120.8
C6 C7 H7 120.8
C3 C8 C7 121.5(11)
C3 C8 C9 109.4(10)
C7 C8 C9 129.1(11)
N10 C9 C8 101.7(9)
N10 C9 H9A 111.4
C8 C9 H9A 111.4
N10 C9 H9B 111.4
C8 C9 H9B 111.4
H9A C9 H9B 109.3
C2 N10 C11 125.6(9)
C2 N10 C9 114.2(9)
C11 N10 C9 120.2(8)
C12 C11 C19 121.4(10)
C12 C11 N10 120.6(10)
C19 C11 N10 117.9(9)
C11 C12 C13 121.6(10)
C11 C12 H12 119.2
C13 C12 H12 119.2
C14 C13 C12 116.9(10)
C14 C13 H13 121.5
C12 C13 H13 121.5
C13 C14 O15 128.2(10)
C13 C14 C18 121.5(10)
O15 C14 C18 110.3(10)
C14 O15 C16 104.8(8)
O17 C16 O15 108.3(8)
O17 C16 H16A 110.0
O15 C16 H16A 110.0
O17 C16 H16B 110.0
O15 C16 H16B 110.0
H16A C16 H16B 108.4
C18 O17 C16 105.5(9)
O17 C18 C14 109.5(9)
O17 C18 C19 127.2(10)
C14 C18 C19 123.3(10)
C18 C19 C11 115.1(10)
C18 C19 C20 121.4(9)
C11 C19 C20 123.4(9)
C21 C20 C25 119.6(10)
C21 C20 C19 120.2(9)
C25 C20 C19 120.1(10)
C22 C21 C20 120.7(11)
C22 C21 H21 119.7
C20 C21 H21 119.7
C21 C22 C23 119.4(12)
C21 C22 H22 120.3
C23 C22 H22 120.3
C24 C23 C22 120.5(12)
C24 C23 H23 119.7
C22 C23 H23 119.7
C25 C24 C23 120.6(12)
C25 C24 H24 119.7
C23 C24 H24 119.7
C24 C25 C20 119.1(11)
C24 C25 H25 120.4
C20 C25 H25 120.4
O51 C52 N60 125.0(10)
O51 C52 C53 128.7(10)
N60 C52 C53 106.3(9)
C58 C53 C54 121.7(11)
C58 C53 C52 109.3(9)
C54 C53 C52 129.0(12)
C55 C54 C53 117.9(14)
C55 C54 H54 121.0
C53 C54 H54 121.0
C54 C55 C56 120.9(13)
C54 C55 H55 119.6
C56 C55 H55 119.6
C55 C56 C57 120.9(13)
C55 C56 H56 119.5
C57 C56 H56 119.5
C58 C57 C56 118.3(14)
C58 C57 H57 120.9
C56 C57 H57 120.9
C53 C58 C57 120.3(11)
C53 C58 C59 109.0(9)
C57 C58 C59 130.7(12)
N60 C59 C58 102.7(9)
N60 C59 H59A 111.2
C58 C59 H59A 111.2
N60 C59 H59B 111.2
C58 C59 H59B 111.2
H59A C59 H59B 109.1
C52 N60 C61 124.9(9)
C52 N60 C59 112.7(9)
C61 N60 C59 122.4(8)
C62 C61 C69 122.3(9)
C62 C61 N60 119.0(9)
C69 C61 N60 118.6(9)
C61 C62 C63 120.9(10)
C61 C62 H62 119.6
C63 C62 H62 119.6
C64 C63 C62 116.9(10)
C64 C63 H63 121.6
C62 C63 H63 121.6
C63 C64 C68 122.3(10)
C63 C64 O65 128.9(10)
C68 C64 O65 108.8(9)
C64 O65 C66 106.0(8)
O65 C66 O67 107.2(8)
O65 C66 H66A 110.3
O67 C66 H66A 110.3
O65 C66 H66B 110.3
O67 C66 H66B 110.3
H66A C66 H66B 108.5
C68 O67 C66 104.5(8)
O67 C68 C64 110.6(9)
O67 C68 C69 126.6(9)
C64 C68 C69 122.8(10)
C68 C69 C61 114.7(9)
C68 C69 C70 121.6(9)
C61 C69 C70 123.6(9)
C71 C70 C75 118.7(9)
C71 C70 C69 119.5(9)
C75 C70 C69 121.5(9)
C72 C71 C70 120.3(10)
C72 C71 H71 119.8
C70 C71 H71 119.8
C71 C72 C73 120.5(11)
C71 C72 H72 119.8
C73 C72 H72 119.8
C74 C73 C72 119.3(11)
C74 C73 H73 120.3
C72 C73 H73 120.3
C73 C74 C75 120.7(11)
C73 C74 H74 119.6
C75 C74 H74 119.6
C74 C75 C70 120.5(10)
C74 C75 H75 119.8
C70 C75 H75 119.8

loop_
_geom_bond_atom_site_label_1
_geom_bond_atom_site_label_2
_geom_bond_distance
O1 C2 1.220(15)
C2 N10 1.363(14)
C2 C3 1.490(17)
C3 C8 1.368(16)
C3 C4 1.392(16)
C4 C5 1.38(2)
C4 H4 0.9500
C5 C6 1.38(2)
C5 H5 0.9500
C6 C7 1.388(18)
C6 H6 0.9500
C7 C8 1.386(17)
C7 H7 0.9500
C8 C9 1.509(15)
C9 N10 1.460(14)
C9 H9A 0.9900
C9 H9B 0.9900
N10 C11 1.432(13)
C11 C12 1.388(15)
C11 C19 1.417(15)
C12 C13 1.400(15)
C12 H12 0.9500
C13 C14 1.372(16)
C13 H13 0.9500
C14 O15 1.377(13)
C14 C18 1.384(15)
O15 C16 1.437(15)
C16 O17 1.427(13)
C16 H16A 0.9900
C16 H16B 0.9900
O17 C18 1.379(13)
C18 C19 1.385(14)
C19 C20 1.493(15)
C20 C21 1.388(15)
C20 C25 1.415(16)
C21 C22 1.385(17)
C21 H21 0.9500
C22 C23 1.388(19)
C22 H22 0.9500
C23 C24 1.386(17)
C23 H23 0.9500
C24 C25 1.380(15)
C24 H24 0.9500
C25 H25 0.9500
O51 C52 1.234(14)
C52 N60 1.365(14)
C52 C53 1.474(15)
C53 C58 1.378(16)
C53 C54 1.396(15)
C54 C55 1.37(2)
C54 H54 0.9500
C55 C56 1.38(2)
C55 H55 0.9500
C56 C57 1.40(2)
C56 H56 0.9500
C57 C58 1.381(16)
C57 H57 0.9500
C58 C59 1.501(15)
C59 N60 1.461(14)
C59 H59A 0.9900
C59 H59B 0.9900
N60 C61 1.425(13)
C61 C62 1.386(15)
C61 C69 1.414(15)
C62 C63 1.402(15)
C62 H62 0.9500
C63 C64 1.364(16)
C63 H63 0.9500
C64 C68 1.381(15)
C64 O65 1.382(13)
O65 C66 1.421(13)
C66 O67 1.447(12)
C66 H66A 0.9900
C66 H66B 0.9900
O67 C68 1.376(12)
C68 C69 1.386(14)
C69 C70 1.490(13)
C70 C71 1.390(15)
C70 C75 1.391(14)
C71 C72 1.379(15)
C71 H71 0.9500
C72 C73 1.388(17)
C72 H72 0.9500
C73 C74 1.372(17)
C73 H73 0.9500
C74 C75 1.379(15)
C74 H74 0.9500
C75 H75 0.9500

loop_
_geom_torsion_atom_site_label_1
_geom_torsion_atom_site_label_2
_geom_torsion_atom_site_label_3
_geom_torsion_atom_site_label_4
_geom_torsion
O1 C2 C3 C8 179.5(12)
N10 C2 C3 C8 -0.3(13)
O1 C2 C3 C4 1(2)
N10 C2 C3 C4 -178.5(12)
C8 C3 C4 C5 0.3(19)
C2 C3 C4 C5 178.4(13)
C3 C4 C5 C6 0(2)
C4 C5 C6 C7 0(2)
C5 C6 C7 C8 -0.8(19)
C4 C3 C8 C7 -0.9(18)
C2 C3 C8 C7 -179.3(11)
C4 C3 C8 C9 179.4(11)
C2 C3 C8 C9 1.0(13)
C6 C7 C8 C3 1.1(18)
C6 C7 C8 C9 -179.2(12)
C3 C8 C9 N10 -1.3(12)
C7 C8 C9 N10 179.1(11)
O1 C2 N10 C11 1.6(19)
C3 C2 N10 C11 -178.6(10)
O1 C2 N10 C9 179.6(12)
C3 C2 N10 C9 -0.6(13)
C8 C9 N10 C2 1.2(13)
C8 C9 N10 C11 179.3(9)
C2 N10 C11 C12 69.9(15)
C9 N10 C11 C12 -108.0(12)
C2 N10 C11 C19 -113.4(12)
C9 N10 C11 C19 68.7(14)
C19 C11 C12 C13 -1.3(17)
N10 C11 C12 C13 175.3(10)
C11 C12 C13 C14 -1.4(16)
C12 C13 C14 O15 -177.5(11)
C12 C13 C14 C18 1.8(17)
C13 C14 O15 C16 -172.8(12)
C18 C14 O15 C16 7.8(12)
C14 O15 C16 O17 -12.5(12)
O15 C16 O17 C18 12.6(12)
C16 O17 C18 C14 -7.8(12)
C16 O17 C18 C19 172.1(11)
C13 C14 C18 O17 -179.5(10)
O15 C14 C18 O17 -0.1(13)
C13 C14 C18 C19 0.6(17)
O15 C14 C18 C19 -180.0(10)
O17 C18 C19 C11 176.9(10)
C14 C18 C19 C11 -3.2(15)
O17 C18 C19 C20 -4.9(16)
C14 C18 C19 C20 175.0(10)
C12 C11 C19 C18 3.5(15)
N10 C11 C19 C18 -173.2(9)
C12 C11 C19 C20 -174.6(10)
N10 C11 C19 C20 8.7(15)
C18 C19 C20 C21 -126.1(11)
C11 C19 C20 C21 51.9(15)
C18 C19 C20 C25 50.0(14)
C11 C19 C20 C25 -132.0(11)
C25 C20 C21 C22 -0.8(16)
C19 C20 C21 C22 175.3(10)
C20 C21 C22 C23 0.3(18)
C21 C22 C23 C24 0.9(19)
C22 C23 C24 C25 -1.5(19)
C23 C24 C25 C20 0.9(17)
C21 C20 C25 C24 0.3(16)
C19 C20 C25 C24 -175.9(10)
O51 C52 C53 C58 -178.5(11)
N60 C52 C53 C58 1.0(12)
O51 C52 C53 C54 1(2)
N60 C52 C53 C54 -179.3(12)
C58 C53 C54 C55 0.2(18)
C52 C53 C54 C55 -179.5(12)
C53 C54 C55 C56 0(2)
C54 C55 C56 C57 0(2)
C55 C56 C57 C58 0(2)
C54 C53 C58 C57 -0.1(18)
C52 C53 C58 C57 179.7(10)
C54 C53 C58 C59 179.3(11)
C52 C53 C58 C59 -1.0(12)
C56 C57 C58 C53 -0.2(18)
C56 C57 C58 C59 -179.4(13)
C53 C58 C59 N60 0.6(12)
C57 C58 C59 N60 179.8(12)
O51 C52 N60 C61 -1.9(17)
C53 C52 N60 C61 178.7(9)
O51 C52 N60 C59 178.9(11)
C53 C52 N60 C59 -0.6(12)
C58 C59 N60 C52 0.0(12)
C58 C59 N60 C61 -179.3(9)
C52 N60 C61 C62 -73.9(14)
C59 N60 C61 C62 105.3(12)
C52 N60 C61 C69 108.5(12)
C59 N60 C61 C69 -72.3(14)
C69 C61 C62 C63 -0.3(17)
N60 C61 C62 C63 -177.9(10)
C61 C62 C63 C64 1.0(17)
C62 C63 C64 C68 -0.1(17)
C62 C63 C64 O65 177.8(11)
C63 C64 O65 C66 170.9(12)
C68 C64 O65 C66 -11.0(12)
C64 O65 C66 O67 16.8(11)
O65 C66 O67 C68 -16.1(11)
C66 O67 C68 C64 9.5(11)
C66 O67 C68 C69 -169.7(10)
C63 C64 C68 O67 179.1(10)
O65 C64 C68 O67 0.8(12)
C63 C64 C68 C69 -1.7(17)
O65 C64 C68 C69 -179.9(9)
O67 C68 C69 C61 -178.6(10)
C64 C68 C69 C61 2.3(15)
O67 C68 C69 C70 4.6(16)
C64 C68 C69 C70 -174.5(10)
C62 C61 C69 C68 -1.3(15)
N60 C61 C69 C68 176.3(9)
C62 C61 C69 C70 175.5(10)
N60 C61 C69 C70 -7.0(15)
C68 C69 C70 C71 -48.2(14)
C61 C69 C70 C71 135.2(11)
C68 C69 C70 C75 125.6(11)
C61 C69 C70 C75 -50.9(14)
C75 C70 C71 C72 0.3(15)
C69 C70 C71 C72 174.3(9)
C70 C71 C72 C73 -0.2(17)
C71 C72 C73 C74 -0.4(18)
C72 C73 C74 C75 1.0(18)
C73 C74 C75 C70 -0.9(16)
C71 C70 C75 C74 0.2(15)
C69 C70 C75 C74 -173.7(9)
